data_7104314
loop_
_publ_author_name
'Costa, Rub\'en D'
'Ort\'i, Enrique'
'Bolink, Henk J'
'Graber, Stefan'
'Housecroft, Catherine E'
'Neuburger, Markus'
'Schaffner, Silvia'
'Constable, Edwin C'

_publ_section_title
;
 Two are not always better than one: ligand optimisation for
 long-living light-emitting electrochemical cells.
;
_journal_issue 15
_journal_name_full 'Chemical communications (Cambridge, England)'
_journal_page_first 2029
_journal_page_last 2031
_journal_paper_doi 10.1039/b821602a
_journal_volume 34
_journal_year 2009
_chemical_formula_moiety 'C44 H32 Ir N4, F6 P'
_chemical_formula_sum 'C44 H32 F6 Ir N4 P'
_chemical_formula_weight 953.95
_space_group_IT_number 14
_symmetry_cell_setting monoclinic
_symmetry_space_group_name_Hall '-P 2ybc'
_symmetry_space_group_name_H-M 'P 1 21/c 1'
_atom_sites_solution_hydrogens geom
_atom_sites_solution_primary direct
_cell_angle_alpha 90
_cell_angle_beta 95.286(2)
_cell_angle_gamma 90
_cell_formula_units_Z 4
_cell_length_a 13.6575(6)
_cell_length_b 8.8865(4)
_cell_length_c 29.8329(12)
_cell_measurement_reflns_used 9306
_cell_measurement_temperature 123
_cell_measurement_theta_max 36.81
_cell_measurement_theta_min 3.08
_cell_volume 3605.3(3)
_computing_cell_refinement 'DENZO/SCALEPACK (Otwinowski & Minor, 1997)'
_computing_data_collection 'COLLECT (Nonius, 1997-2001).'
_computing_data_reduction 'DENZO/SCALEPACK (Otwinowski & Minor, 1997)'
_computing_molecular_graphics 'CAMERON (Watkin et al., 1996)'
_computing_publication_material 'CRYSTALS (Betteridge et al., 2003)'
_computing_structure_refinement 'CRYSTALS (Betteridge et al., 2003)'
_computing_structure_solution 'SIR92 (Altomare et al., 1994)'
_diffrn_ambient_temperature 123
_diffrn_measured_fraction_theta_full 0.996
_diffrn_measured_fraction_theta_max 0.996
_diffrn_measurement_device 'Nonius KappaCCD'
_diffrn_measurement_device_type Area
_diffrn_measurement_method '\f & \w scans'
_diffrn_radiation_monochromator graphite
_diffrn_radiation_type 'Mo K\a'
_diffrn_radiation_wavelength 0.71073
_diffrn_reflns_av_R_equivalents 0.044
_diffrn_reflns_limit_h_max 24
_diffrn_reflns_limit_h_min -24
_diffrn_reflns_limit_k_max 15
_diffrn_reflns_limit_k_min -15
_diffrn_reflns_limit_l_max 52
_diffrn_reflns_limit_l_min -52
_diffrn_reflns_number 207215
_diffrn_reflns_theta_full 38.790
_diffrn_reflns_theta_max 38.790
_diffrn_reflns_theta_min 2.122
_diffrn_standards_number 0
_exptl_absorpt_coefficient_mu 3.819
_exptl_absorpt_correction_T_max 0.47
_exptl_absorpt_correction_T_min 0.40
_exptl_absorpt_correction_type multi-scan
_exptl_absorpt_process_details 'DENZO/SCALEPACK (Otwinowski & Minor, 1997)'
_exptl_crystal_colour orange
_exptl_crystal_density_diffrn 1.757
_exptl_crystal_density_method 'not measured'
_exptl_crystal_description block
_exptl_crystal_F_000 1880
_exptl_crystal_size_max 0.44
_exptl_crystal_size_mid 0.24
_exptl_crystal_size_min 0.20
_refine_diff_density_max 2.13
_refine_diff_density_min -1.90
_refine_ls_extinction_method None
_refine_ls_goodness_of_fit_ref 1.1122
_refine_ls_hydrogen_treatment constr
_refine_ls_matrix_type full
_refine_ls_number_parameters 559
_refine_ls_number_reflns 12996
_refine_ls_number_restraints 120
_refine_ls_R_factor_all 0.0543
_refine_ls_R_factor_gt 0.0299
_refine_ls_shift/su_max 0.002519
_refine_ls_structure_factor_coef F
_refine_ls_weighting_details
;
Method, part 1, Chebychev polynomial, (Watkin, 1994, Prince, 1982)
[weight] = 1.0/[A~0~*T~0~(x)+A~1~*T~1~(x) ... +A~n-1~]*T~n-1~(x)]
where A~i~ are the Chebychev coefficients listed below and x= Fcalc/Fmax
Method = Robust Weighting (Prince, 1982)
W = [weight] * [1-(deltaF/6*sigmaF)^2^]^2^
A~i~ are:
0.510 -0.721 0.279 -0.330
;
_refine_ls_weighting_scheme calc
_refine_ls_wR_factor_all 0.0293
_refine_ls_wR_factor_gt 0.0262
_refine_ls_wR_factor_ref 0.0254
_reflns_limit_h_max 23
_reflns_limit_h_min -24
_reflns_limit_k_max 15
_reflns_limit_k_min 0
_reflns_limit_l_max 52
_reflns_limit_l_min 0
_reflns_number_gt 14344
_reflns_number_total 20603
_reflns_threshold_expression I>2.0\s(I)
_oxford_diffrn_Wilson_B_factor 0.00
_oxford_diffrn_Wilson_scale 0.00
_oxford_refine_ls_r_factor_ref 0.0263
_oxford_refine_ls_scale 0.19815(8)
_oxford_reflns_number_all 20589
_oxford_reflns_threshold_expression_ref I>3.0\s(I)
_cod_data_source_file b821602a.txt
_cod_data_source_block 1
_cod_depositor_comments
;
The following automatic conversions were performed:
'_symmetry_cell_setting' value 'Monoclinic' changed to 'monoclinic'
according to '/home/saulius/struct/CIF-dictionaries/cif_core.dic'
dictionary named 'cif_core.dic' version 2.4.1 from 2010-06-29.

Automatic conversion script
Id: cif_fix_enum 1527 2010-12-29 10:47:43Z saulius 
;
_cod_original_sg_symbol_H-M 'P 21/c'
_cod_original_formula_sum 'C44 H32 F6 Ir1 N4 P1'
_cod_database_code 7104314

loop_
_symmetry_equiv_pos_as_xyz
x,y,z
-x,-y,-z
-x,y+1/2,-z+1/2
x,-y+1/2,z+1/2

loop_
_atom_site_label
_atom_site_type_symbol
_atom_site_fract_x
_atom_site_fract_y
_atom_site_fract_z
_atom_site_U_iso_or_equiv
_atom_site_occupancy
_atom_site_adp_type
_atom_site_refinement_flags_posn
_atom_site_refinement_flags_adp
_atom_site_refinement_flags_occupancy
_atom_site_disorder_assembly
_atom_site_disorder_group
_oxford_atom_site_special_shape
_atom_site_attached_hydrogens
Ir1 Ir 0.164234(5) 0.462357(8) 0.387062(2) 0.0215 1.0000 Uani . . . . . . .
N1 N 0.22255(13) 0.6429(2) 0.42307(7) 0.0263 1.0000 Uani . . . . . . .
N2 N 0.09941(13) 0.2983(2) 0.34709(5) 0.0237 1.0000 Uani . . . . . . .
N3 N 0.12312(18) 0.3323(2) 0.44529(6) 0.0329 1.0000 Uani . . . . . . .
N4 N 0.30398(15) 0.3519(2) 0.41356(6) 0.0293 1.0000 Uani . . . . . . .
C1 C 0.21926(14) 0.5786(2) 0.33723(7) 0.0250 1.0000 Uani . . . . . . .
C2 C 0.21431(15) 0.5419(3) 0.29170(7) 0.0331 1.0000 Uani . . . . . . .
C3 C 0.25700(19) 0.6342(4) 0.26109(9) 0.0451 1.0000 Uani . . . . . . .
C4 C 0.30326(19) 0.7662(4) 0.27523(12) 0.0512 1.0000 Uani . . . . . . .
C5 C 0.30945(18) 0.8065(3) 0.32014(12) 0.0436 1.0000 Uani . . . . . . .
C6 C 0.26738(15) 0.7131(3) 0.35110(9) 0.0310 1.0000 Uani . . . . . . .
C7 C 0.27094(15) 0.7457(2) 0.39920(9) 0.0314 1.0000 Uani . . . . . . .
C8 C 0.31894(18) 0.8672(3) 0.42154(12) 0.0444 1.0000 Uani . . . . . . .
C9 C 0.3158(2) 0.8844(4) 0.46731(13) 0.0520 1.0000 Uani . . . . . . .
C10 C 0.2636(2) 0.7825(4) 0.49082(12) 0.0464 1.0000 Uani . . . . . . .
C11 C 0.2186(2) 0.6636(3) 0.46768(9) 0.0358 1.0000 Uani . . . . . . .
C12 C 0.04100(14) 0.5709(2) 0.36323(7) 0.0232 1.0000 Uani . . . . . . .
C13 C 0.01024(17) 0.7154(3) 0.37401(9) 0.0308 1.0000 Uani . . . . . . .
C14 C -0.07502(18) 0.7778(3) 0.35226(10) 0.0379 1.0000 Uani . . . . . . .
C15 C -0.13067(19) 0.6998(3) 0.31881(10) 0.0401 1.0000 Uani . . . . . . .
C16 C -0.10158(16) 0.5571(3) 0.30703(8) 0.0338 1.0000 Uani . . . . . . .
C17 C -0.01608(15) 0.4933(3) 0.32895(7) 0.0264 1.0000 Uani . . . . . . .
C18 C 0.01674(15) 0.3408(3) 0.32057(7) 0.0256 1.0000 Uani . . . . . . .
C19 C -0.03045(17) 0.2376(3) 0.29051(7) 0.0310 1.0000 Uani . . . . . . .
C20 C 0.00326(19) 0.0906(3) 0.28923(8) 0.0355 1.0000 Uani . . . . . . .
C21 C 0.08381(18) 0.0481(3) 0.31814(8) 0.0333 1.0000 Uani . . . . . . .
C22 C 0.12952(17) 0.1540(2) 0.34636(7) 0.0275 1.0000 Uani . . . . . . .
C23 C 0.0332(2) 0.2877(3) 0.45569(8) 0.0404 1.0000 Uani . . . . . . .
C24 C 0.0225(3) 0.1987(3) 0.49355(11) 0.0584 1.0000 Uani . . . . . . .
C25 C 0.1032(4) 0.1544(4) 0.52118(11) 0.0676 1.0000 Uani . . . . . . .
C26 C 0.1943(3) 0.1971(3) 0.51043(9) 0.0552 1.0000 Uani . . . . . . .
C27 C 0.2033(3) 0.2854(3) 0.47230(8) 0.0406 1.0000 Uani . . . . . . .
C28 C 0.3005(2) 0.3206(3) 0.45807(8) 0.0393 1.0000 Uani . . . . . . .
C29 C 0.3841(3) 0.3158(5) 0.48812(11) 0.0637 1.0000 Uani . . . . . . .
C30 C 0.4737(3) 0.3382(6) 0.47205(14) 0.0788 1.0000 Uani . . . . . . .
C31 C 0.4790(2) 0.3587(5) 0.42706(13) 0.0615 1.0000 Uani . . . . . . .
C32 C 0.39317(18) 0.3637(3) 0.39777(10) 0.0369 1.0000 Uani . . . . . . .
C33 C -0.0584(2) 0.3296(3) 0.42750(9) 0.0424 1.0000 Uani . . . . . . .
C34 C -0.1047(3) 0.2218(4) 0.39934(11) 0.0611 1.0000 Uani . . . . . . .
C35 C -0.1945(3) 0.2506(6) 0.37606(12) 0.0763 1.0000 Uani . . . . . . .
C36 C -0.2392(3) 0.3869(7) 0.38131(12) 0.0786 1.0000 Uani . . . . . . .
C37 C -0.1934(3) 0.4968(6) 0.40937(11) 0.0623 1.0000 Uani . . . . . . .
C38 C -0.1032(2) 0.4666(4) 0.43242(9) 0.0457 1.0000 Uani . . . . . . .
C39 C 0.40202(17) 0.3686(3) 0.34877(10) 0.0357 1.0000 Uani . . . . . . .
C40 C 0.36025(19) 0.2548(3) 0.32131(9) 0.0372 1.0000 Uani . . . . . . .
C41 C 0.3747(3) 0.2474(5) 0.27626(11) 0.0619 1.0000 Uani . . . . . . .
C42 C 0.4318(4) 0.3560(8) 0.25817(16) 0.0918 1.0000 Uani . . . . . . .
C43 C 0.4735(3) 0.4696(7) 0.2845(2) 0.0936 1.0000 Uani . . . . . . .
C44 C 0.4602(2) 0.4766(4) 0.33041(16) 0.0623 1.0000 Uani . . . . . . .
P1 P 0.39462(6) 0.05859(11) 0.61434(3) 0.0482 1.0000 Uani D U . . . . .
F1 F 0.4830(3) 0.1209(7) 0.64426(17) 0.0828 0.6500 Uani D U . . . . .
F2 F 0.2986(3) 0.0011(4) 0.58143(10) 0.0643 0.6500 Uani D U . . . . .
F3 F 0.3605(4) 0.2302(4) 0.59893(13) 0.0798 0.6500 Uani D U . . . . .
F4 F 0.4162(3) -0.1060(5) 0.62732(15) 0.0879 0.6500 Uani D U . . . . .
F5 F 0.3234(2) 0.0704(4) 0.65318(10) 0.0596 0.6500 Uani D U . . . . .
F6 F 0.4519(4) 0.0514(7) 0.57082(14) 0.1081 0.6500 Uani D U . . . . .
F11 F 0.4355(5) 0.1658(8) 0.5786(2) 0.0810 0.3500 Uani D U . . . . .
F12 F 0.3742(4) -0.0537(7) 0.65395(17) 0.0652 0.3500 Uani D U . . . . .
F13 F 0.2957(4) 0.1301(8) 0.6136(2) 0.0842 0.3500 Uani D U . . . . .
F14 F 0.5058(3) -0.0251(7) 0.6170(2) 0.0734 0.3500 Uani D U . . . . .
F15 F 0.3613(4) -0.0600(8) 0.57800(19) 0.0838 0.3500 Uani D U . . . . .
F16 F 0.4440(6) 0.1711(9) 0.6529(3) 0.1055 0.3500 Uani D U . . . . .
H21 H 0.1827 0.4537 0.2816 0.0412 1.0000 Uiso R . . . . . .
H31 H 0.2540 0.6064 0.2309 0.0557 1.0000 Uiso R . . . . . .
H41 H 0.3308 0.8314 0.2544 0.0614 1.0000 Uiso R . . . . . .
H51 H 0.3409 0.8951 0.3296 0.0530 1.0000 Uiso R . . . . . .
H81 H 0.3541 0.9355 0.4053 0.0549 1.0000 Uiso R . . . . . .
H91 H 0.3491 0.9636 0.4819 0.0636 1.0000 Uiso R . . . . . .
H101 H 0.2584 0.7923 0.5217 0.0559 1.0000 Uiso R . . . . . .
H111 H 0.1844 0.5929 0.4828 0.0433 1.0000 Uiso R . . . . . .
H131 H 0.0464 0.7700 0.3958 0.0386 1.0000 Uiso R . . . . . .
H141 H -0.0954 0.8733 0.3601 0.0473 1.0000 Uiso R . . . . . .
H151 H -0.1890 0.7425 0.3046 0.0499 1.0000 Uiso R . . . . . .
H161 H -0.1386 0.5031 0.2848 0.0434 1.0000 Uiso R . . . . . .
H191 H -0.0832 0.2654 0.2715 0.0394 1.0000 Uiso R . . . . . .
H201 H -0.0290 0.0208 0.2694 0.0438 1.0000 Uiso R . . . . . .
H211 H 0.1069 -0.0484 0.3187 0.0406 1.0000 Uiso R . . . . . .
H221 H 0.1815 0.1241 0.3663 0.0334 1.0000 Uiso R . . . . . .
H241 H -0.0398 0.1672 0.5006 0.0708 1.0000 Uiso R . . . . . .
H251 H 0.0962 0.0971 0.5465 0.0868 1.0000 Uiso R . . . . . .
H261 H 0.2502 0.1677 0.5282 0.0648 1.0000 Uiso R . . . . . .
H291 H 0.3788 0.2987 0.5188 0.0759 1.0000 Uiso R . . . . . .
H301 H 0.5311 0.3375 0.4916 0.0928 1.0000 Uiso R . . . . . .
H311 H 0.5372 0.3693 0.4151 0.0712 1.0000 Uiso R . . . . . .
H341 H -0.0746 0.1296 0.3963 0.0786 1.0000 Uiso R . . . . . .
H351 H -0.2263 0.1765 0.3572 0.0957 1.0000 Uiso R . . . . . .
H361 H -0.2995 0.4043 0.3658 0.0946 1.0000 Uiso R . . . . . .
H371 H -0.2220 0.5905 0.4128 0.0781 1.0000 Uiso R . . . . . .
H381 H -0.0724 0.5391 0.4508 0.0573 1.0000 Uiso R . . . . . .
H401 H 0.3228 0.1812 0.3333 0.0457 1.0000 Uiso R . . . . . .
H411 H 0.3473 0.1691 0.2579 0.0742 1.0000 Uiso R . . . . . .
H421 H 0.4416 0.3520 0.2282 0.1198 1.0000 Uiso R . . . . . .
H431 H 0.5119 0.5433 0.2722 0.1114 1.0000 Uiso R . . . . . .
H441 H 0.4878 0.5510 0.3488 0.0769 1.0000 Uiso R . . . . . .

loop_
_atom_site_aniso_label
_atom_site_aniso_U_11
_atom_site_aniso_U_22
_atom_site_aniso_U_33
_atom_site_aniso_U_23
_atom_site_aniso_U_13
_atom_site_aniso_U_12
Ir1 0.02353(3) 0.02071(2) 0.02064(2) 0.00140(3) 0.004131(18) -0.00112(3)
N1 0.0231(7) 0.0219(7) 0.0341(8) -0.0037(6) 0.0029(6) -0.0013(6)
N2 0.0257(7) 0.0254(7) 0.0206(6) -0.0020(5) 0.0056(5) -0.0011(6)
N3 0.0538(12) 0.0226(7) 0.0236(7) -0.0020(6) 0.0099(8) -0.0068(8)
N4 0.0362(9) 0.0223(7) 0.0279(8) -0.0004(6) -0.0041(7) 0.0043(7)
C1 0.0184(7) 0.0265(8) 0.0310(9) 0.0104(7) 0.0073(6) 0.0051(6)
C2 0.0243(8) 0.0469(12) 0.0291(9) 0.0151(10) 0.0075(7) 0.0100(9)
C3 0.0293(10) 0.0681(19) 0.0399(12) 0.0304(13) 0.0136(9) 0.0156(12)
C4 0.0282(11) 0.0619(19) 0.0662(18) 0.0428(16) 0.0189(11) 0.0122(11)
C5 0.0240(10) 0.0359(12) 0.0721(19) 0.0266(13) 0.0116(11) 0.0030(9)
C6 0.0184(7) 0.0255(9) 0.0500(13) 0.0135(9) 0.0077(8) 0.0040(7)
C7 0.0188(8) 0.0226(8) 0.0531(14) 0.0019(9) 0.0044(8) 0.0025(7)
C8 0.0235(9) 0.0256(10) 0.084(2) -0.0069(12) 0.0050(11) -0.0027(8)
C9 0.0283(11) 0.0390(13) 0.088(2) -0.0310(16) 0.0018(13) -0.0038(10)
C10 0.0358(12) 0.0445(15) 0.0582(17) -0.0280(13) 0.0004(11) 0.0005(11)
C11 0.0365(11) 0.0333(11) 0.0375(12) -0.0111(9) 0.0041(9) -0.0008(9)
C12 0.0218(7) 0.0230(7) 0.0261(8) 0.0001(6) 0.0089(6) -0.0004(6)
C13 0.0260(9) 0.0272(9) 0.0402(11) -0.0029(8) 0.0088(8) 0.0015(7)
C14 0.0284(10) 0.0351(12) 0.0512(14) -0.0030(10) 0.0088(10) 0.0065(9)
C15 0.0274(10) 0.0449(14) 0.0481(14) 0.0002(12) 0.0042(9) 0.0098(10)
C16 0.0244(8) 0.0454(14) 0.0318(9) -0.0014(9) 0.0033(7) 0.0036(9)
C17 0.0241(8) 0.0323(9) 0.0237(8) 0.0002(7) 0.0066(6) 0.0018(7)
C18 0.0241(8) 0.0318(9) 0.0218(7) -0.0011(7) 0.0057(6) -0.0013(7)
C19 0.0282(9) 0.0405(12) 0.0242(8) -0.0070(8) 0.0019(7) -0.0022(8)
C20 0.0357(11) 0.0395(12) 0.0317(10) -0.0140(9) 0.0052(8) -0.0047(10)
C21 0.0358(10) 0.0305(10) 0.0340(10) -0.0094(9) 0.0054(8) -0.0008(9)
C22 0.0306(9) 0.0260(9) 0.0261(8) -0.0026(7) 0.0036(7) 0.0009(7)
C23 0.0694(18) 0.0269(10) 0.0285(10) -0.0060(8) 0.0233(11) -0.0167(11)
C24 0.106(3) 0.0332(13) 0.0415(14) -0.0005(11) 0.0386(17) -0.0194(16)
C25 0.138(4) 0.0339(14) 0.0360(14) 0.0096(11) 0.0346(19) -0.0010(19)
C26 0.106(3) 0.0343(13) 0.0257(10) 0.0051(10) 0.0102(14) 0.0134(16)
C27 0.0737(19) 0.0265(10) 0.0217(9) 0.0011(7) 0.0047(10) 0.0039(11)
C28 0.0575(16) 0.0327(11) 0.0255(9) -0.0017(8) -0.0081(10) 0.0111(11)
C29 0.078(2) 0.071(2) 0.0371(14) -0.0083(15) -0.0237(15) 0.028(2)
C30 0.060(2) 0.108(4) 0.062(2) -0.028(2) -0.0337(18) 0.035(2)
C31 0.0357(14) 0.080(3) 0.065(2) -0.0203(19) -0.0139(13) 0.0211(16)
C32 0.0307(10) 0.0317(11) 0.0466(13) -0.0043(10) -0.0054(9) 0.0077(9)
C33 0.0563(16) 0.0430(13) 0.0314(10) -0.0122(10) 0.0229(11) -0.0264(12)
C34 0.088(3) 0.0574(19) 0.0421(14) -0.0212(14) 0.0302(16) -0.0477(19)
C35 0.083(3) 0.104(3) 0.0460(17) -0.027(2) 0.0253(18) -0.065(3)
C36 0.0492(18) 0.146(5) 0.0437(16) -0.021(2) 0.0198(14) -0.046(3)
C37 0.0464(16) 0.098(3) 0.0458(16) -0.0168(18) 0.0220(13) -0.0143(18)
C38 0.0461(14) 0.0565(17) 0.0371(12) -0.0153(13) 0.0171(10) -0.0174(14)
C39 0.0236(9) 0.0321(11) 0.0519(14) 0.0101(10) 0.0074(9) 0.0107(8)
C40 0.0341(11) 0.0433(13) 0.0352(11) 0.0022(10) 0.0092(9) 0.0134(10)
C41 0.0508(17) 0.097(3) 0.0401(14) 0.0023(17) 0.0149(13) 0.0386(19)
C42 0.071(3) 0.143(5) 0.070(3) 0.056(3) 0.047(2) 0.062(3)
C43 0.054(2) 0.097(3) 0.140(5) 0.077(4) 0.061(3) 0.038(2)
C44 0.0273(11) 0.0450(17) 0.117(3) 0.0300(19) 0.0202(15) 0.0109(12)
P1 0.0435(4) 0.0679(6) 0.0327(3) 0.0023(3) 0.0007(3) -0.0168(4)
F1 0.0360(17) 0.131(5) 0.079(3) -0.020(3) -0.0069(17) -0.024(2)
F2 0.082(2) 0.060(2) 0.0453(16) 0.0113(14) -0.0262(16) -0.0254(18)
F3 0.114(3) 0.058(2) 0.064(2) 0.0025(18) -0.012(2) -0.027(2)
F4 0.076(3) 0.087(3) 0.097(3) -0.001(3) -0.015(2) 0.035(2)
F5 0.0484(16) 0.085(3) 0.0476(16) -0.0055(16) 0.0143(13) -0.0003(16)
F6 0.098(3) 0.171(6) 0.062(2) -0.034(3) 0.042(2) -0.038(4)
F11 0.064(4) 0.094(6) 0.081(5) 0.058(5) -0.011(4) -0.007(4)
F12 0.059(4) 0.085(5) 0.048(3) 0.031(3) -0.012(3) -0.028(4)
F13 0.073(5) 0.090(6) 0.093(6) 0.012(5) 0.024(4) 0.033(4)
F14 0.041(3) 0.061(4) 0.114(6) 0.041(4) -0.013(3) -0.009(3)
F15 0.042(3) 0.145(8) 0.064(4) -0.051(5) -0.001(3) -0.006(4)
F16 0.116(9) 0.097(7) 0.095(7) -0.005(6) -0.040(7) -0.057(7)

loop_
_atom_type_symbol
_atom_type_scat_dispersion_real
_atom_type_scat_dispersion_imag
_atom_type_scat_Cromer_Mann_a1
_atom_type_scat_Cromer_Mann_b1
_atom_type_scat_Cromer_Mann_a2
_atom_type_scat_Cromer_Mann_b2
_atom_type_scat_Cromer_Mann_a3
_atom_type_scat_Cromer_Mann_b3
_atom_type_scat_Cromer_Mann_a4
_atom_type_scat_Cromer_Mann_b4
_atom_type_scat_Cromer_Mann_c
_atom_type_scat_source
C 0.0033 0.0016 2.3100 20.8439 1.0200 10.2075 1.5886 0.5687 0.8650 51.6512 0.2156 'International Tables Vol C 4.2.6.8 and 6.1.1.4'
H 0.0000 0.0000 0.4930 10.5109 0.3229 26.1257 0.1402 3.1424 0.0408 57.7998 0.0030 'International Tables Vol C 4.2.6.8 and 6.1.1.4'
N 0.0061 0.0033 12.2126 0.0057 3.1322 9.8933 2.0125 28.9975 1.1663 0.5826 -11.5290 'International Tables Vol C 4.2.6.8 and 6.1.1.4'
F 0.0171 0.0103 3.5392 10.2825 2.6412 4.2944 1.5170 0.2615 1.0243 26.1476 0.2776 'International Tables Vol C 4.2.6.8 and 6.1.1.4'
P 0.1023 0.0942 6.4345 1.9067 4.1791 27.1570 1.7800 0.5260 1.4908 68.1645 1.1149 'International Tables Vol C 4.2.6.8 and 6.1.1.4'
Ir -1.4442 7.9887 27.3049 1.5928 16.7296 8.8655 15.6115 0.4179 5.8338 45.0011 11.4722 'International Tables Vol C 4.2.6.8 and 6.1.1.4'

loop_
_geom_angle_atom_site_label_1
_geom_angle_site_symmetry_1
_geom_angle_atom_site_label_2
_geom_angle_site_symmetry_2
_geom_angle_atom_site_label_3
_geom_angle_site_symmetry_3
_geom_angle
_geom_angle_publ_flag
N1 . Ir1 . N2 . 174.32(7) yes
N1 . Ir1 . N3 . 96.44(7) yes
N2 . Ir1 . N3 . 87.56(7) yes
N1 . Ir1 . N4 . 83.10(7) yes
N2 . Ir1 . N4 . 101.82(7) yes
N3 . Ir1 . N4 . 76.18(8) yes
N1 . Ir1 . C1 . 80.32(9) yes
N2 . Ir1 . C1 . 96.15(8) yes
N3 . Ir1 . C1 . 172.84(8) yes
N4 . Ir1 . C1 . 97.03(8) yes
N1 . Ir1 . C12 . 94.71(8) yes
N2 . Ir1 . C12 . 80.31(8) yes
N3 . Ir1 . C12 . 105.34(8) yes
N4 . Ir1 . C12 . 177.49(7) yes
C1 . Ir1 . C12 . 81.37(7) yes
Ir1 . N1 . C7 . 115.69(16) yes
Ir1 . N1 . C11 . 125.06(16) yes
C7 . N1 . C11 . 119.2(2) yes
Ir1 . N2 . C18 . 115.56(14) yes
Ir1 . N2 . C22 . 125.08(15) yes
C18 . N2 . C22 . 119.31(19) yes
Ir1 . N3 . C23 . 129.58(19) yes
Ir1 . N3 . C27 . 112.16(18) yes
C23 . N3 . C27 . 118.1(2) yes
Ir1 . N4 . C28 . 109.30(17) yes
Ir1 . N4 . C32 . 127.85(16) yes
C28 . N4 . C32 . 118.0(2) yes
Ir1 . C1 . C2 . 127.75(18) yes
Ir1 . C1 . C6 . 114.52(16) yes
C2 . C1 . C6 . 117.7(2) yes
C1 . C2 . C3 . 121.0(3) yes
C1 . C2 . H21 . 119.6 no
C3 . C2 . H21 . 119.4 no
C2 . C3 . C4 . 120.5(3) yes
C2 . C3 . H31 . 119.5 no
C4 . C3 . H31 . 120.0 no
C3 . C4 . C5 . 120.1(2) yes
C3 . C4 . H41 . 121.1 no
C5 . C4 . H41 . 118.8 no
C4 . C5 . C6 . 119.5(3) yes
C4 . C5 . H51 . 120.1 no
C6 . C5 . H51 . 120.4 no
C1 . C6 . C5 . 121.1(3) yes
C1 . C6 . C7 . 115.44(19) yes
C5 . C6 . C7 . 123.4(2) yes
C6 . C7 . N1 . 113.9(2) yes
C6 . C7 . C8 . 126.4(2) yes
N1 . C7 . C8 . 119.7(3) yes
C7 . C8 . C9 . 120.1(3) yes
C7 . C8 . H81 . 119.5 no
C9 . C8 . H81 . 120.4 no
C8 . C9 . C10 . 119.7(3) yes
C8 . C9 . H91 . 119.3 no
C10 . C9 . H91 . 121.0 no
C9 . C10 . C11 . 118.4(3) yes
C9 . C10 . H101 . 121.9 no
C11 . C10 . H101 . 119.7 no
C10 . C11 . N1 . 122.9(3) yes
C10 . C11 . H111 . 119.9 no
N1 . C11 . H111 . 117.2 no
Ir1 . C12 . C13 . 128.20(17) yes
Ir1 . C12 . C17 . 114.29(14) yes
C13 . C12 . C17 . 117.3(2) yes
C12 . C13 . C14 . 120.9(2) yes
C12 . C13 . H131 . 119.7 no
C14 . C13 . H131 . 119.4 no
C13 . C14 . C15 . 121.1(2) yes
C13 . C14 . H141 . 120.1 no
C15 . C14 . H141 . 118.8 no
C14 . C15 . C16 . 119.4(2) yes
C14 . C15 . H151 . 120.4 no
C16 . C15 . H151 . 120.2 no
C15 . C16 . C17 . 119.8(2) yes
C15 . C16 . H161 . 120.3 no
C17 . C16 . H161 . 119.9 no
C12 . C17 . C16 . 121.5(2) yes
C12 . C17 . C18 . 114.94(19) yes
C16 . C17 . C18 . 123.5(2) yes
C17 . C18 . N2 . 114.06(18) yes
C17 . C18 . C19 . 126.1(2) yes
N2 . C18 . C19 . 119.7(2) yes
C18 . C19 . C20 . 120.1(2) yes
C18 . C19 . H191 . 120.9 no
C20 . C19 . H191 . 119.0 no
C19 . C20 . C21 . 119.1(2) yes
C19 . C20 . H201 . 120.2 no
C21 . C20 . H201 . 120.7 no
C20 . C21 . C22 . 119.0(2) yes
C20 . C21 . H211 . 121.3 no
C22 . C21 . H211 . 119.7 no
C21 . C22 . N2 . 122.7(2) yes
C21 . C22 . H221 . 118.5 no
N2 . C22 . H221 . 118.8 no
N3 . C23 . C24 . 121.0(3) yes
N3 . C23 . C33 . 122.0(2) yes
C24 . C23 . C33 . 116.9(3) yes
C23 . C24 . C25 . 120.7(3) yes
C23 . C24 . H241 . 120.9 no
C25 . C24 . H241 . 118.4 no
C24 . C25 . C26 . 118.5(3) yes
C24 . C25 . H251 . 120.8 no
C26 . C25 . H251 . 120.7 no
C25 . C26 . C27 . 119.9(4) yes
C25 . C26 . H261 . 120.6 no
C27 . C26 . H261 . 119.6 no
C26 . C27 . N3 . 121.8(3) yes
C26 . C27 . C28 . 120.5(3) yes
N3 . C27 . C28 . 117.6(2) yes
C27 . C28 . N4 . 116.1(2) yes
C27 . C28 . C29 . 121.4(3) yes
N4 . C28 . C29 . 122.4(3) yes
C28 . C29 . C30 . 118.6(3) yes
C28 . C29 . H291 . 120.2 no
C30 . C29 . H291 . 121.2 no
C29 . C30 . C31 . 119.6(3) yes
C29 . C30 . H301 . 120.4 no
C31 . C30 . H301 . 120.0 no
C30 . C31 . C32 . 120.2(4) yes
C30 . C31 . H311 . 122.0 no
C32 . C31 . H311 . 117.8 no
C31 . C32 . N4 . 120.7(3) yes
C31 . C32 . C39 . 118.6(3) yes
N4 . C32 . C39 . 120.4(2) yes
C23 . C33 . C34 . 118.8(3) yes
C23 . C33 . C38 . 121.3(2) yes
C34 . C33 . C38 . 119.5(3) yes
C33 . C34 . C35 . 120.8(4) yes
C33 . C34 . H341 . 119.2 no
C35 . C34 . H341 . 119.9 no
C34 . C35 . C36 . 119.5(3) yes
C34 . C35 . H351 . 120.6 no
C36 . C35 . H351 . 119.9 no
C35 . C36 . C37 . 120.4(4) yes
C35 . C36 . H361 . 118.6 no
C37 . C36 . H361 . 121.0 no
C36 . C37 . C38 . 119.5(4) yes
C36 . C37 . H371 . 121.6 no
C38 . C37 . H371 . 118.9 no
C37 . C38 . C33 . 120.3(3) yes
C37 . C38 . H381 . 119.8 no
C33 . C38 . H381 . 119.9 no
C32 . C39 . C40 . 119.7(2) yes
C32 . C39 . C44 . 120.8(3) yes
C40 . C39 . C44 . 119.2(3) yes
C39 . C40 . C41 . 121.5(3) yes
C39 . C40 . H401 . 120.0 no
C41 . C40 . H401 . 118.5 no
C40 . C41 . C42 . 119.0(4) yes
C40 . C41 . H411 . 121.2 no
C42 . C41 . H411 . 119.8 no
C41 . C42 . C43 . 120.7(4) yes
C41 . C42 . H421 . 119.5 no
C43 . C42 . H421 . 119.9 no
C42 . C43 . C44 . 120.6(4) yes
C42 . C43 . H431 . 120.6 no
C44 . C43 . H431 . 118.8 no
C43 . C44 . C39 . 119.1(4) yes
C43 . C44 . H441 . 122.3 no
C39 . C44 . H441 . 118.6 no
F1 . P1 . F2 . 177.0(3) yes
F1 . P1 . F3 . 90.9(3) yes
F2 . P1 . F3 . 86.07(18) yes
F1 . P1 . F4 . 94.3(3) yes
F2 . P1 . F4 . 88.8(2) yes
F3 . P1 . F4 . 174.5(2) yes
F1 . P1 . F5 . 93.1(2) yes
F2 . P1 . F5 . 87.01(18) yes
F3 . P1 . F5 . 88.0(2) yes
F4 . P1 . F5 . 89.7(2) yes
F1 . P1 . F6 . 94.0(2) yes
F2 . P1 . F6 . 85.7(2) yes
F3 . P1 . F6 . 87.5(3) yes
F4 . P1 . F6 . 94.1(3) yes
F5 . P1 . F6 . 171.7(2) yes
F11 . P1 . F12 . 169.3(3) yes
F11 . P1 . F13 . 96.3(3) yes
F12 . P1 . F13 . 93.3(3) yes
F11 . P1 . F14 . 85.7(3) yes
F12 . P1 . F14 . 84.7(3) yes
F13 . P1 . F14 . 177.9(3) yes
F11 . P1 . F15 . 92.2(4) yes
F12 . P1 . F15 . 91.9(3) yes
F13 . P1 . F15 . 94.1(3) yes
F14 . P1 . F15 . 86.5(3) yes
F11 . P1 . F16 . 87.5(4) yes
F12 . P1 . F16 . 87.1(3) yes
F13 . P1 . F16 . 93.7(4) yes
F14 . P1 . F16 . 85.7(3) yes
F15 . P1 . F16 . 172.1(4) yes

loop_
_geom_bond_atom_site_label_1
_geom_bond_site_symmetry_1
_geom_bond_atom_site_label_2
_geom_bond_site_symmetry_2
_geom_bond_distance
_geom_bond_publ_flag
Ir1 . N1 . 2.0504(18) yes
Ir1 . N2 . 2.0341(17) yes
Ir1 . N3 . 2.2017(18) yes
Ir1 . N4 . 2.2254(19) yes
Ir1 . C1 . 2.0120(19) yes
Ir1 . C12 . 2.012(2) yes
N1 . C7 . 1.366(3) yes
N1 . C11 . 1.350(3) yes
N2 . C18 . 1.371(3) yes
N2 . C22 . 1.347(3) yes
N3 . C23 . 1.354(4) yes
N3 . C27 . 1.364(4) yes
N4 . C28 . 1.362(3) yes
N4 . C32 . 1.350(3) yes
C1 . C2 . 1.393(3) yes
C1 . C6 . 1.408(3) yes
C2 . C3 . 1.395(3) yes
C2 . H21 . 0.931 no
C3 . C4 . 1.379(5) yes
C3 . H31 . 0.931 no
C4 . C5 . 1.382(5) yes
C4 . H41 . 0.952 no
C5 . C6 . 1.403(3) yes
C5 . H51 . 0.929 no
C6 . C7 . 1.460(4) yes
C7 . C8 . 1.400(4) yes
C8 . C9 . 1.378(5) yes
C8 . H81 . 0.936 no
C9 . C10 . 1.383(5) yes
C9 . H91 . 0.925 no
C10 . C11 . 1.376(4) yes
C10 . H101 . 0.936 no
C11 . H111 . 0.925 no
C12 . C13 . 1.398(3) yes
C12 . C17 . 1.408(3) yes
C13 . C14 . 1.395(4) yes
C13 . H131 . 0.918 no
C14 . C15 . 1.384(4) yes
C14 . H141 . 0.930 no
C15 . C16 . 1.384(4) yes
C15 . H151 . 0.947 no
C16 . C17 . 1.404(3) yes
C16 . H161 . 0.930 no
C17 . C18 . 1.456(3) yes
C18 . C19 . 1.398(3) yes
C19 . C20 . 1.387(4) yes
C19 . H191 . 0.908 no
C20 . C21 . 1.386(4) yes
C20 . H201 . 0.938 no
C21 . C22 . 1.374(3) yes
C21 . H211 . 0.913 no
C22 . H221 . 0.923 no
C23 . C24 . 1.398(4) yes
C23 . C33 . 1.488(5) yes
C24 . C25 . 1.372(6) yes
C24 . H241 . 0.937 no
C25 . C26 . 1.366(6) yes
C25 . H251 . 0.924 no
C26 . C27 . 1.397(4) yes
C26 . H261 . 0.925 no
C27 . C28 . 1.464(5) yes
C28 . C29 . 1.386(4) yes
C29 . C30 . 1.369(7) yes
C29 . H291 . 0.938 no
C30 . C31 . 1.363(6) yes
C30 . H301 . 0.933 no
C31 . C32 . 1.397(4) yes
C31 . H311 . 0.907 no
C32 . C39 . 1.478(4) yes
C33 . C34 . 1.387(4) yes
C33 . C38 . 1.376(5) yes
C34 . C35 . 1.377(7) yes
C34 . H341 . 0.925 no
C35 . C36 . 1.372(8) yes
C35 . H351 . 0.945 no
C36 . C37 . 1.396(6) yes
C36 . H361 . 0.921 no
C37 . C38 . 1.381(5) yes
C37 . H371 . 0.929 no
C38 . H381 . 0.923 no
C39 . C40 . 1.390(4) yes
C39 . C44 . 1.390(4) yes
C40 . C41 . 1.378(4) yes
C40 . H401 . 0.922 no
C41 . C42 . 1.382(7) yes
C41 . H411 . 0.942 no
C42 . C43 . 1.371(8) yes
C42 . H421 . 0.916 no
C43 . C44 . 1.398(7) yes
C43 . H431 . 0.935 no
C44 . H441 . 0.918 no
P1 . F1 . 1.537(4) yes
P1 . F2 . 1.645(3) yes
P1 . F3 . 1.647(4) yes
P1 . F4 . 1.534(4) yes
P1 . F5 . 1.583(3) yes
P1 . F6 . 1.578(3) yes
P1 . F11 . 1.570(5) yes
P1 . F12 . 1.591(4) yes
P1 . F13 . 1.492(5) yes
P1 . F14 . 1.686(5) yes
P1 . F15 . 1.550(5) yes
P1 . F16 . 1.624(6) yes
